data_2231095
loop_
_publ_author_name
'Rong, Tao'

_publ_section_title
;
 1,2-Dimethyl-1,4-diazoniabicyclo[2.2.2]octane tetrachloridocuprate(II)
;
_journal_coeditor_code GK2387
_journal_issue 8
_journal_name_full 'Acta Crystallographica Section E'
_journal_page_first m1016
_journal_paper_doi 10.1107/S1600536811025347
_journal_volume 67
_journal_year 2011
_chemical_formula_iupac '(C8 H18 N2) [Cu Cl4]'
_chemical_formula_moiety 'C8 H18 N2 2+, Cl4 Cu 2-'
_chemical_formula_sum 'C8 H18 Cl4 Cu N2'
_chemical_formula_weight 347.58
_chemical_name_systematic
;
1,2-Dimethyl-1,4-diazoniabicyclo[2.2.2]octane tetrachloridocuprate(II)
;
_space_group_IT_number 61
_symmetry_cell_setting orthorhombic
_symmetry_space_group_name_Hall '-P 2ac 2ab'
_symmetry_space_group_name_H-M 'P b c a'
_atom_sites_solution_hydrogens geom
_atom_sites_solution_primary direct
_atom_sites_solution_secondary difmap
_audit_creation_method SHELXL-97
_cell_angle_alpha 90.00
_cell_angle_beta 90.00
_cell_angle_gamma 90.00
_cell_formula_units_Z 8
_cell_length_a 13.347(3)
_cell_length_b 14.187(3)
_cell_length_c 14.408(3)
_cell_measurement_reflns_used 7516
_cell_measurement_temperature 293(2)
_cell_measurement_theta_max 27.48
_cell_measurement_theta_min 3.05
_cell_volume 2728.2(10)
_computing_cell_refinement 'CrystalClear (Rigaku, 2005)'
_computing_data_collection 'CrystalClear (Rigaku, 2005)'
_computing_data_reduction 'CrystalClear (Rigaku, 2005)'
_computing_molecular_graphics 'DIAMOND (Brandenburg & Putz, 2005)'
_computing_publication_material 'SHELXL97 (Sheldrick, 2008)'
_computing_structure_refinement 'SHELXL97 (Sheldrick, 2008)'
_computing_structure_solution 'SHELXS97 (Sheldrick, 2008)'
_diffrn_ambient_temperature 293(2)
_diffrn_detector_area_resol_mean 13.6612
_diffrn_measured_fraction_theta_full 0.999
_diffrn_measured_fraction_theta_max 0.999
_diffrn_measurement_device_type 'Rigaku SCXmini'
_diffrn_measurement_method '\f scan'
_diffrn_radiation_monochromator graphite
_diffrn_radiation_source 'fine-focus sealed tube'
_diffrn_radiation_type MoK\a
_diffrn_radiation_wavelength 0.71073
_diffrn_reflns_av_R_equivalents 0.0594
_diffrn_reflns_av_sigmaI/netI 0.0333
_diffrn_reflns_limit_h_max 17
_diffrn_reflns_limit_h_min -17
_diffrn_reflns_limit_k_max 18
_diffrn_reflns_limit_k_min -18
_diffrn_reflns_limit_l_max 18
_diffrn_reflns_limit_l_min -18
_diffrn_reflns_number 26550
_diffrn_reflns_theta_full 27.48
_diffrn_reflns_theta_max 27.48
_diffrn_reflns_theta_min 3.05
_exptl_absorpt_coefficient_mu 2.356
_exptl_absorpt_correction_T_max 0.624
_exptl_absorpt_correction_T_min 0.618
_exptl_absorpt_correction_type multi-scan
_exptl_absorpt_process_details '(CrystalClear; Rigaku, 2005)'
_exptl_crystal_colour yellow
_exptl_crystal_density_diffrn 1.692
_exptl_crystal_density_method 'not measured'
_exptl_crystal_description Prism
_exptl_crystal_F_000 1416
_exptl_crystal_size_max 0.20
_exptl_crystal_size_mid 0.20
_exptl_crystal_size_min 0.20
_refine_diff_density_max 0.597
_refine_diff_density_min -0.458
_refine_ls_extinction_method none
_refine_ls_goodness_of_fit_ref 1.118
_refine_ls_hydrogen_treatment constr
_refine_ls_matrix_type full
_refine_ls_number_parameters 136
_refine_ls_number_reflns 3131
_refine_ls_number_restraints 0
_refine_ls_restrained_S_all 1.118
_refine_ls_R_factor_all 0.0677
_refine_ls_R_factor_gt 0.0504
_refine_ls_shift/su_max 0.000
_refine_ls_shift/su_mean 0.000
_refine_ls_structure_factor_coef Fsqd
_refine_ls_weighting_details 'calc w=1/[\s^2^(Fo^2^)+(0.0447P)^2^+4.3147P] where P=(Fo^2^+2Fc^2^)/3'
_refine_ls_weighting_scheme calc
_refine_ls_wR_factor_gt 0.1149
_refine_ls_wR_factor_ref 0.1225
_reflns_number_gt 2455
_reflns_number_total 3131
_reflns_threshold_expression I>2sigma(I)
_cod_data_source_file gk2387.cif
_cod_data_source_block I
_cod_original_cell_volume 2728.2(9)
_cod_database_code 2231095
_cod_database_fobs_code 2231095

loop_
_symmetry_equiv_pos_as_xyz
'x, y, z'
'-x+1/2, -y, z+1/2'
'-x, y+1/2, -z+1/2'
'x+1/2, -y+1/2, -z'
'-x, -y, -z'
'x-1/2, y, -z-1/2'
'x, -y-1/2, z-1/2'
'-x-1/2, y-1/2, z'

loop_
_atom_site_type_symbol
_atom_site_label
_atom_site_fract_x
_atom_site_fract_y
_atom_site_fract_z
_atom_site_U_iso_or_equiv
_atom_site_adp_type
_atom_site_calc_flag
_atom_site_refinement_flags
_atom_site_occupancy
_atom_site_symmetry_multiplicity
N N2 0.0533(2) 0.2734(2) 0.3412(2) 0.0377(7) Uani d . 1 1
N N1 0.1522(3) 0.1255(2) 0.3722(2) 0.0435(8) Uani d . 1 1
H H1 0.1883 0.0724 0.3840 0.052 Uiso calc R 1 1
C C4 0.0924(3) 0.1493(3) 0.4561(3) 0.0478(10) Uani d . 1 1
H H4A 0.1354 0.1508 0.5103 0.057 Uiso calc R 1 1
H H4B 0.0411 0.1020 0.4660 0.057 Uiso calc R 1 1
C C7 0.2224(3) 0.2034(3) 0.3505(3) 0.0471(10) Uani d . 1 1
H H7A 0.2677 0.1844 0.3013 0.057 Uiso calc R 1 1
H H7B 0.2619 0.2189 0.4049 0.057 Uiso calc R 1 1
C C3 0.0442(3) 0.2452(3) 0.4416(2) 0.0455(10) Uani d . 1 1
H H3A -0.0259 0.2426 0.4591 0.055 Uiso calc R 1 1
H H3B 0.0771 0.2917 0.4804 0.055 Uiso calc R 1 1
C C8 0.1625(3) 0.2886(3) 0.3202(3) 0.0463(10) Uani d . 1 1
H H8A 0.1863 0.3442 0.3526 0.056 Uiso calc R 1 1
H H8B 0.1713 0.2987 0.2541 0.056 Uiso calc R 1 1
C C9 -0.0041(4) 0.3621(3) 0.3257(4) 0.0610(13) Uani d . 1 1
H H9A 0.0240 0.4116 0.3629 0.091 Uiso calc R 1 1
H H9B -0.0729 0.3526 0.3429 0.091 Uiso calc R 1 1
H H9C -0.0005 0.3793 0.2613 0.091 Uiso calc R 1 1
C C5 0.0852(4) 0.1073(3) 0.2931(3) 0.0571(12) Uani d . 1 1
H H5A 0.0477 0.0496 0.3034 0.069 Uiso calc R 1 1
H H5B 0.1241 0.1001 0.2367 0.069 Uiso calc R 1 1
C C6 0.0129(3) 0.1911(3) 0.2836(3) 0.0511(11) Uani d . 1 1
H H6A -0.0509 0.1720 0.3115 0.061 Uiso calc R 1 1
C C10 -0.0061(5) 0.2090(5) 0.1848(4) 0.0870(18) Uani d . 1 1
H H10D -0.0310 0.1526 0.1561 0.130 Uiso calc R 1 1
H H10A 0.0552 0.2276 0.1551 0.130 Uiso calc R 1 1
H H10B -0.0547 0.2584 0.1786 0.130 Uiso calc R 1 1
Cu Cu1 0.22240(4) -0.07018(4) 0.54958(3) 0.04302(17) Uani d . 1 1
Cl Cl2 0.23258(8) -0.22010(7) 0.59863(7) 0.0472(3) Uani d . 1 1
Cl Cl3 0.12745(8) -0.09541(8) 0.42108(7) 0.0464(3) Uani d . 1 1
Cl Cl1 0.33647(9) 0.02455(9) 0.48415(9) 0.0607(3) Uani d . 1 1
Cl Cl4 0.18698(12) -0.00003(10) 0.68313(9) 0.0759(4) Uani d . 1 1

loop_
_atom_site_aniso_label
_atom_site_aniso_U_11
_atom_site_aniso_U_22
_atom_site_aniso_U_33
_atom_site_aniso_U_12
_atom_site_aniso_U_13
_atom_site_aniso_U_23
N2 0.0365(16) 0.0442(18) 0.0324(16) -0.0054(14) 0.0005(13) 0.0043(14)
N1 0.0467(19) 0.0416(18) 0.0421(19) -0.0007(15) 0.0007(16) 0.0007(15)
C4 0.051(2) 0.055(3) 0.037(2) -0.002(2) 0.0083(19) 0.0096(19)
C7 0.037(2) 0.055(2) 0.049(2) -0.0055(19) 0.0082(18) 0.004(2)
C3 0.055(2) 0.054(2) 0.0273(19) -0.003(2) 0.0094(18) -0.0013(17)
C8 0.039(2) 0.052(2) 0.048(2) -0.0090(19) 0.0066(19) 0.007(2)
C9 0.062(3) 0.054(3) 0.067(3) 0.010(2) 0.002(2) 0.013(2)
C5 0.070(3) 0.053(3) 0.048(3) -0.003(2) -0.010(2) -0.011(2)
C6 0.043(2) 0.071(3) 0.040(2) -0.013(2) -0.0079(19) -0.007(2)
C10 0.086(4) 0.106(5) 0.069(4) 0.007(4) -0.016(3) 0.011(3)
Cu1 0.0504(3) 0.0431(3) 0.0355(3) 0.0047(2) 0.0013(2) -0.0021(2)
Cl2 0.0558(6) 0.0447(6) 0.0411(5) 0.0091(5) 0.0000(5) 0.0026(4)
Cl3 0.0483(6) 0.0482(6) 0.0428(5) 0.0009(5) -0.0049(4) 0.0037(4)
Cl1 0.0493(6) 0.0646(8) 0.0682(8) -0.0106(5) -0.0021(6) 0.0065(6)
Cl4 0.1097(11) 0.0628(8) 0.0550(8) 0.0211(8) 0.0109(7) -0.0202(6)

loop_
_atom_type_symbol
_atom_type_description
_atom_type_scat_dispersion_real
_atom_type_scat_dispersion_imag
_atom_type_scat_source
C C 0.0033 0.0016 'International Tables Vol C Tables 4.2.6.8 and 6.1.1.4'
H H 0.0000 0.0000 'International Tables Vol C Tables 4.2.6.8 and 6.1.1.4'
N N 0.0061 0.0033 'International Tables Vol C Tables 4.2.6.8 and 6.1.1.4'
Cl Cl 0.1484 0.1585 'International Tables Vol C Tables 4.2.6.8 and 6.1.1.4'
Cu Cu 0.3201 1.2651 'International Tables Vol C Tables 4.2.6.8 and 6.1.1.4'

loop_
_geom_angle_atom_site_label_1
_geom_angle_atom_site_label_2
_geom_angle_atom_site_label_3
_geom_angle
C9 N2 C8 110.3(3)
C9 N2 C3 109.1(3)
C8 N2 C3 108.0(3)
C9 N2 C6 112.5(3)
C8 N2 C6 110.0(3)
C3 N2 C6 106.9(3)
C5 N1 C7 110.5(3)
C5 N1 C4 110.1(3)
C7 N1 C4 109.9(3)
C5 N1 H1 108.7
C7 N1 H1 108.7
C4 N1 H1 108.7
N1 C4 C3 108.6(3)
N1 C4 H4A 110.0
C3 C4 H4A 110.0
N1 C4 H4B 110.0
C3 C4 H4B 110.0
H4A C4 H4B 108.3
N1 C7 C8 108.8(3)
N1 C7 H7A 109.9
C8 C7 H7A 109.9
N1 C7 H7B 109.9
C8 C7 H7B 109.9
H7A C7 H7B 108.3
N2 C3 C4 109.6(3)
N2 C3 H3A 109.8
C4 C3 H3A 109.8
N2 C3 H3B 109.8
C4 C3 H3B 109.8
H3A C3 H3B 108.2
N2 C8 C7 109.8(3)
N2 C8 H8A 109.7
C7 C8 H8A 109.7
N2 C8 H8B 109.7
C7 C8 H8B 109.7
H8A C8 H8B 108.2
N2 C9 H9A 109.5
N2 C9 H9B 109.5
H9A C9 H9B 109.5
N2 C9 H9C 109.5
H9A C9 H9C 109.5
H9B C9 H9C 109.5
N1 C5 C6 108.3(3)
N1 C5 H5A 110.0
C6 C5 H5A 110.0
N1 C5 H5B 110.0
C6 C5 H5B 110.0
H5A C5 H5B 108.4
C10 C6 N2 117.0(4)
C10 C6 C5 109.1(4)
N2 C6 C5 108.7(3)
C10 C6 H6A 107.2
N2 C6 H6A 107.2
C5 C6 H6A 107.2
C6 C10 H10D 109.5
C6 C10 H10A 109.5
H10D C10 H10A 109.5
C6 C10 H10B 109.5
H10D C10 H10B 109.5
H10A C10 H10B 109.5
Cl4 Cu1 Cl1 103.94(6)
Cl4 Cu1 Cl2 99.49(5)
Cl1 Cu1 Cl2 131.30(5)
Cl4 Cu1 Cl3 131.22(6)
Cl1 Cu1 Cl3 97.52(5)
Cl2 Cu1 Cl3 98.11(4)

loop_
_geom_bond_atom_site_label_1
_geom_bond_atom_site_label_2
_geom_bond_distance
N2 C9 1.491(5)
N2 C8 1.504(5)
N2 C3 1.505(5)
N2 C6 1.530(5)
N1 C5 1.472(5)
N1 C7 1.483(5)
N1 C4 1.486(5)
N1 H1 0.9100
C4 C3 1.520(6)
C4 H4A 0.9700
C4 H4B 0.9700
C7 C8 1.513(6)
C7 H7A 0.9700
C7 H7B 0.9700
C3 H3A 0.9700
C3 H3B 0.9700
C8 H8A 0.9700
C8 H8B 0.9700
C9 H9A 0.9600
C9 H9B 0.9600
C9 H9C 0.9600
C5 C6 1.538(7)
C5 H5A 0.9700
C5 H5B 0.9700
C6 C10 1.469(6)
C6 H6A 0.9800
C10 H10D 0.9600
C10 H10A 0.9600
C10 H10B 0.9600
Cu1 Cl4 2.2172(13)
Cu1 Cl1 2.2390(13)
Cu1 Cl2 2.2455(12)
Cu1 Cl3 2.2719(12)

loop_
_geom_hbond_atom_site_label_D
_geom_hbond_atom_site_label_H
_geom_hbond_atom_site_label_A
_geom_hbond_distance_DH
_geom_hbond_distance_HA
_geom_hbond_distance_DA
_geom_hbond_angle_DHA
N1 H1 Cl1 0.91 2.54 3.271(4) 138
N1 H1 Cl3 0.91 2.57 3.229(4) 130

loop_
_geom_torsion_atom_site_label_1
_geom_torsion_atom_site_label_2
_geom_torsion_atom_site_label_3
_geom_torsion_atom_site_label_4
_geom_torsion
C5 N1 C4 C3 -69.2(4)
C7 N1 C4 C3 52.8(4)
C5 N1 C7 C8 54.3(5)
C4 N1 C7 C8 -67.5(4)
C9 N2 C3 C4 173.6(4)
C8 N2 C3 C4 -66.5(4)
C6 N2 C3 C4 51.8(4)
N1 C4 C3 N2 12.8(5)
C9 N2 C8 C7 171.1(4)
C3 N2 C8 C7 51.9(4)
C6 N2 C8 C7 -64.3(4)
N1 C7 C8 N2 11.9(5)
C7 N1 C5 C6 -69.6(5)
C4 N1 C5 C6 52.0(5)
C9 N2 C6 C10 47.8(6)
C8 N2 C6 C10 -75.6(5)
C3 N2 C6 C10 167.4(4)
C9 N2 C6 C5 171.9(4)
C8 N2 C6 C5 48.6(4)
C3 N2 C6 C5 -68.5(4)
N1 C5 C6 C10 143.7(4)
N1 C5 C6 N2 15.0(5)
